data_7121242
loop_
_publ_author_name
'Smirnov, Vladimir O.'
'Maslov, Anton S.'
'Kokorekin, Vladimir A.'
'Korlyukov, Alexander A.'
'Dilman, Alexander D.'

_publ_section_title
;
 Photoredox generation of the trifluoromethyl radical from borate
 complexes via single electron reduction.
;
_journal_issue 18
_journal_name_full 'Chemical communications (Cambridge, England)'
_journal_page_first 2236
_journal_page_last 2239
_journal_paper_doi 10.1039/c8cc00245b
_journal_volume 54
_journal_year 2018
_chemical_formula_moiety 'C10 H7 B F9 N O3'
_chemical_formula_sum 'C10 H7 B F9 N O3'
_chemical_formula_weight 370.98
_space_group_crystal_system monoclinic
_space_group_IT_number 14
_space_group_name_Hall '-P 2ybc'
_space_group_name_H-M_alt 'P 1 21/c 1'
_symmetry_space_group_name_Hall '-P 2ybc'
_symmetry_space_group_name_H-M 'P 1 21/c 1'
_atom_sites_solution_hydrogens geom
_atom_sites_solution_primary dual
_audit_creation_date 2017-08-30
_audit_creation_method
;
Olex2 1.2
(compiled 2017.08.10 svn.r3458 for OlexSys, GUI svn.r5381)
;
_audit_update_record
;
2018-01-10 deposited with the CCDC.
2018-02-05 downloaded from the CCDC.
;
_cell_angle_alpha 90
_cell_angle_beta 97.6960(10)
_cell_angle_gamma 90
_cell_formula_units_Z 4
_cell_length_a 13.3594(7)
_cell_length_b 8.1912(4)
_cell_length_c 12.4704(7)
_cell_measurement_reflns_used 8514
_cell_measurement_temperature 120
_cell_measurement_theta_max 31.518
_cell_measurement_theta_min 2.925
_cell_volume 1352.34(12)
_computing_cell_refinement 'SAINT v8.34A (Bruker, 2013)'
_computing_data_reduction 'SAINT v8.34A (Bruker, 2013)'
_computing_molecular_graphics 'Olex2 (Dolomanov et al., 2009)'
_computing_publication_material 'Olex2 (Dolomanov et al., 2009)'
_computing_structure_refinement 'ShelXL (Sheldrick, 2015)'
_computing_structure_solution 'ShelXT (Sheldrick, 2015)'
_diffrn_ambient_temperature 120
_diffrn_detector_area_resol_mean 8
_diffrn_measured_fraction_theta_full 1.000
_diffrn_measured_fraction_theta_max 0.996
_diffrn_measurement_device_type 'Bruker APEX-II CCD'
_diffrn_measurement_method '\w and \f scans'
_diffrn_radiation_monochromator graphite
_diffrn_radiation_type MoK\a
_diffrn_radiation_wavelength 0.71073
_diffrn_reflns_av_R_equivalents 0.0178
_diffrn_reflns_av_unetI/netI 0.0142
_diffrn_reflns_Laue_measured_fraction_full 1.000
_diffrn_reflns_Laue_measured_fraction_max 0.996
_diffrn_reflns_limit_h_max 19
_diffrn_reflns_limit_h_min -19
_diffrn_reflns_limit_k_max 12
_diffrn_reflns_limit_k_min -11
_diffrn_reflns_limit_l_max 18
_diffrn_reflns_limit_l_min -18
_diffrn_reflns_number 19148
_diffrn_reflns_point_group_measured_fraction_full 1.000
_diffrn_reflns_point_group_measured_fraction_max 0.996
_diffrn_reflns_theta_full 25.242
_diffrn_reflns_theta_max 31.534
_diffrn_reflns_theta_min 2.924
_diffrn_source 'sealed tube'
_diffrn_standards_number 0
_exptl_absorpt_coefficient_mu 0.209
_exptl_absorpt_correction_T_max 0.7462
_exptl_absorpt_correction_T_min 0.6878
_exptl_absorpt_correction_type multi-scan
_exptl_absorpt_process_details
'SADABS-2014/5 (Bruker,2014/5) was used for absorption correction. wR2(int) was 0.0746 before and 0.0338 after correction. The Ratio of minimum to maximum transmission is 0.9217. The \l/2 correction factor is 0.00150.'
_exptl_crystal_colour colourless
_exptl_crystal_colour_primary colourless
_exptl_crystal_density_diffrn 1.822
_exptl_crystal_description prism
_exptl_crystal_F_000 736
_exptl_crystal_size_max 0.29
_exptl_crystal_size_mid 0.25
_exptl_crystal_size_min 0.24
_refine_diff_density_max 0.523
_refine_diff_density_min -0.193
_refine_diff_density_rms 0.047
_refine_ls_extinction_method none
_refine_ls_goodness_of_fit_ref 1.023
_refine_ls_hydrogen_treatment constr
_refine_ls_matrix_type full
_refine_ls_number_parameters 218
_refine_ls_number_reflns 4480
_refine_ls_number_restraints 0
_refine_ls_restrained_S_all 1.023
_refine_ls_R_factor_all 0.0399
_refine_ls_R_factor_gt 0.0324
_refine_ls_shift/su_max 0.001
_refine_ls_shift/su_mean 0.000
_refine_ls_structure_factor_coef Fsqd
_refine_ls_weighting_details 'w=1/[\s^2^(Fo^2^)+(0.0512P)^2^+0.3502P] where P=(Fo^2^+2Fc^2^)/3'
_refine_ls_weighting_scheme calc
_refine_ls_wR_factor_gt 0.0890
_refine_ls_wR_factor_ref 0.0947
_reflns_Friedel_coverage 0.000
_reflns_number_gt 3788
_reflns_number_total 4480
_reflns_threshold_expression 'I > 2\s(I)'
_cod_data_source_file c8cc00245b2.cif
_cod_data_source_block vs2
_cod_depositor_comments 'Adding full bibliography for 7121241--7121242.cif.'
_cod_database_code 7121242
_shelxl_version_number 2014/6
_shelx_space_group_comment
;
The symmetry employed for this shelxl refinement is uniquely defined
by the following loop, which should always be used as a source of
symmetry information in preference to the above space-group names.
They are only intended as comments.
;
_shelx_estimated_absorpt_t_max 0.952
_shelx_estimated_absorpt_t_min 0.942
_olex2_refinement_description
;
1. Fixed Uiso
 At 1.2 times of:
  All C(H) groups
 At 1.5 times of:
  All C(H,H,H) groups
2.a Aromatic/amide H refined with riding coordinates:
 C1(H1), C3(H3), C4(H4), C5(H5)
2.b Idealised Me refined as rotating group:
 C10(H10A,H10B,H10C)
;
_olex2_submission_special_instructions 'No special instructions were received'

loop_
_space_group_symop_operation_xyz
'x, y, z'
'-x, y+1/2, -z+1/2'
'-x, -y, -z'
'x, -y-1/2, z-1/2'

loop_
_atom_site_label
_atom_site_type_symbol
_atom_site_fract_x
_atom_site_fract_y
_atom_site_fract_z
_atom_site_U_iso_or_equiv
_atom_site_adp_type
_atom_site_occupancy
_atom_site_site_symmetry_order
_atom_site_calc_flag
_atom_site_refinement_flags_posn
F1 F 0.10258(4) 0.64462(8) 0.49487(5) 0.02961(14) Uani 1 1 d .
F2 F 0.23919(5) 0.70434(8) 0.41183(5) 0.02753(14) Uani 1 1 d .
F3 F 0.23576(5) 0.47165(8) 0.66484(5) 0.02665(13) Uani 1 1 d .
F4 F 0.25224(5) 0.73788(8) 0.65698(5) 0.02997(14) Uani 1 1 d .
F5 F 0.40298(5) 0.45090(8) 0.54445(5) 0.02877(14) Uani 1 1 d .
F6 F 0.42099(5) 0.71439(8) 0.56903(5) 0.03026(15) Uani 1 1 d .
F7 F 0.42248(6) 0.40036(10) 0.75868(6) 0.04168(19) Uani 1 1 d .
F8 F 0.54309(5) 0.54644(11) 0.71068(7) 0.04199(19) Uani 1 1 d .
F9 F 0.42725(6) 0.65902(10) 0.79089(6) 0.04019(18) Uani 1 1 d .
O1 O 0.20165(5) 0.42687(8) 0.44197(5) 0.02181(14) Uani 1 1 d .
O2 O 0.14497(6) 0.42142(9) -0.03634(6) 0.02639(15) Uani 1 1 d .
O3 O 0.29159(5) 0.40779(9) 0.07653(6) 0.02406(15) Uani 1 1 d .
N1 N 0.14643(6) 0.41150(10) 0.34150(6) 0.01945(15) Uani 1 1 d .
C1 C 0.19590(7) 0.41999(11) 0.25508(7) 0.01917(16) Uani 1 1 d .
H1 H 0.2668 0.4374 0.2635 0.023 Uiso 1 1 calc R
C2 C 0.14123(7) 0.40274(11) 0.15305(7) 0.01906(16) Uani 1 1 d .
C3 C 0.03730(7) 0.37849(12) 0.14296(8) 0.02221(18) Uani 1 1 d .
H3 H -0.0010 0.3693 0.0733 0.027 Uiso 1 1 calc R
C4 C -0.01015(7) 0.36780(13) 0.23497(9) 0.02560(19) Uani 1 1 d .
H4 H -0.0809 0.3495 0.2289 0.031 Uiso 1 1 calc R
C5 C 0.04617(7) 0.38393(12) 0.33543(8) 0.02379(18) Uani 1 1 d .
H5 H 0.0150 0.3758 0.3993 0.029 Uiso 1 1 calc R
C6 C 0.26832(7) 0.59548(11) 0.60300(7) 0.01825(16) Uani 1 1 d .
C7 C 0.38343(7) 0.57717(11) 0.60806(7) 0.01949(16) Uani 1 1 d .
C8 C 0.44463(8) 0.54519(15) 0.71973(9) 0.0286(2) Uani 1 1 d .
C9 C 0.19185(7) 0.41192(11) 0.05313(8) 0.02028(17) Uani 1 1 d .
C10 C 0.34668(8) 0.41919(13) -0.01573(9) 0.0279(2) Uani 1 1 d .
H10A H 0.3291 0.3263 -0.0641 0.042 Uiso 1 1 calc GR
H10B H 0.4194 0.4178 0.0093 0.042 Uiso 1 1 calc GR
H10C H 0.3288 0.5212 -0.0548 0.042 Uiso 1 1 calc GR
B1 B 0.20140(8) 0.59970(12) 0.48301(8) 0.01964(18) Uani 1 1 d .

loop_
_atom_site_aniso_label
_atom_site_aniso_U_11
_atom_site_aniso_U_22
_atom_site_aniso_U_33
_atom_site_aniso_U_23
_atom_site_aniso_U_13
_atom_site_aniso_U_12
F1 0.0199(3) 0.0315(3) 0.0367(3) 0.0011(3) 0.0012(2) 0.0082(2)
F2 0.0353(3) 0.0233(3) 0.0234(3) 0.0052(2) 0.0015(2) -0.0053(2)
F3 0.0245(3) 0.0303(3) 0.0260(3) 0.0079(2) 0.0065(2) -0.0028(2)
F4 0.0331(3) 0.0260(3) 0.0306(3) -0.0102(2) 0.0036(2) 0.0077(2)
F5 0.0208(3) 0.0329(3) 0.0330(3) -0.0121(3) 0.0052(2) 0.0030(2)
F6 0.0272(3) 0.0303(3) 0.0333(3) 0.0062(3) 0.0040(2) -0.0101(2)
F7 0.0392(4) 0.0410(4) 0.0425(4) 0.0192(3) -0.0030(3) 0.0055(3)
F8 0.0200(3) 0.0577(5) 0.0455(4) -0.0012(4) -0.0062(3) 0.0008(3)
F9 0.0423(4) 0.0516(5) 0.0247(3) -0.0094(3) -0.0026(3) -0.0006(3)
O1 0.0232(3) 0.0197(3) 0.0201(3) -0.0001(2) -0.0062(2) 0.0010(2)
O2 0.0283(4) 0.0258(3) 0.0237(3) -0.0002(3) -0.0016(3) 0.0046(3)
O3 0.0188(3) 0.0272(3) 0.0262(3) -0.0025(3) 0.0032(2) -0.0016(2)
N1 0.0178(3) 0.0182(3) 0.0207(3) 0.0003(3) -0.0030(3) -0.0004(3)
C1 0.0152(3) 0.0174(4) 0.0238(4) -0.0006(3) -0.0011(3) 0.0003(3)
C2 0.0170(4) 0.0157(4) 0.0234(4) -0.0005(3) -0.0015(3) 0.0005(3)
C3 0.0171(4) 0.0217(4) 0.0259(4) -0.0013(3) -0.0042(3) -0.0011(3)
C4 0.0162(4) 0.0287(5) 0.0308(5) -0.0005(4) -0.0011(3) -0.0040(3)
C5 0.0186(4) 0.0251(4) 0.0273(4) 0.0008(4) 0.0020(3) -0.0035(3)
C6 0.0190(4) 0.0167(4) 0.0196(4) -0.0002(3) 0.0047(3) 0.0010(3)
C7 0.0185(4) 0.0200(4) 0.0200(4) -0.0008(3) 0.0025(3) -0.0015(3)
C8 0.0229(4) 0.0348(5) 0.0267(5) 0.0020(4) -0.0022(3) 0.0005(4)
C9 0.0204(4) 0.0147(4) 0.0250(4) -0.0014(3) 0.0005(3) 0.0011(3)
C10 0.0276(5) 0.0256(5) 0.0323(5) -0.0023(4) 0.0107(4) -0.0030(4)
B1 0.0187(4) 0.0181(4) 0.0217(4) 0.0013(3) 0.0009(3) 0.0015(3)

loop_
_atom_type_symbol
_atom_type_description
_atom_type_scat_dispersion_real
_atom_type_scat_dispersion_imag
_atom_type_scat_source
C C 0.0033 0.0016 'International Tables Vol C Tables 4.2.6.8 and 6.1.1.4'
H H 0.0000 0.0000 'International Tables Vol C Tables 4.2.6.8 and 6.1.1.4'
B B 0.0013 0.0007 'International Tables Vol C Tables 4.2.6.8 and 6.1.1.4'
F F 0.0171 0.0103 'International Tables Vol C Tables 4.2.6.8 and 6.1.1.4'
N N 0.0061 0.0033 'International Tables Vol C Tables 4.2.6.8 and 6.1.1.4'
O O 0.0106 0.0060 'International Tables Vol C Tables 4.2.6.8 and 6.1.1.4'

loop_
_geom_angle_atom_site_label_1
_geom_angle_atom_site_label_2
_geom_angle_atom_site_label_3
_geom_angle
N1 O1 B1 111.80(7)
C9 O3 C10 115.21(8)
C1 N1 O1 117.85(7)
C1 N1 C5 123.80(8)
C5 N1 O1 118.33(8)
N1 C1 H1 120.8
N1 C1 C2 118.49(8)
C2 C1 H1 120.8
C1 C2 C3 119.60(9)
C1 C2 C9 121.16(8)
C3 C2 C9 119.24(8)
C2 C3 H3 120.1
C4 C3 C2 119.71(8)
C4 C3 H3 120.1
C3 C4 H4 120.3
C5 C4 C3 119.46(9)
C5 C4 H4 120.3
N1 C5 C4 118.91(9)
N1 C5 H5 120.5
C4 C5 H5 120.5
F3 C6 C7 107.09(7)
F3 C6 B1 110.61(7)
F4 C6 F3 105.54(7)
F4 C6 C7 106.43(7)
F4 C6 B1 109.08(7)
C7 C6 B1 117.40(7)
F5 C7 C6 108.76(7)
F5 C7 C8 106.26(8)
F6 C7 F5 108.42(8)
F6 C7 C6 108.80(7)
F6 C7 C8 106.86(8)
C6 C7 C8 117.42(8)
F7 C8 F8 107.91(9)
F7 C8 C7 111.39(9)
F8 C8 C7 109.39(9)
F9 C8 F7 108.34(10)
F9 C8 F8 108.26(9)
F9 C8 C7 111.43(9)
O2 C9 O3 125.94(9)
O2 C9 C2 122.45(9)
O3 C9 C2 111.61(8)
O3 C10 H10A 109.5
O3 C10 H10B 109.5
O3 C10 H10C 109.5
H10A C10 H10B 109.5
H10A C10 H10C 109.5
H10B C10 H10C 109.5
F1 B1 O1 109.19(8)
F1 B1 C6 108.47(8)
F2 B1 F1 109.71(8)
F2 B1 O1 110.39(8)
F2 B1 C6 113.56(8)
O1 B1 C6 105.37(7)

loop_
_geom_bond_atom_site_label_1
_geom_bond_atom_site_label_2
_geom_bond_distance
F1 B1 1.3974(12)
F2 B1 1.3775(12)
F3 C6 1.3793(10)
F4 C6 1.3779(10)
F5 C7 1.3501(11)
F6 C7 1.3481(11)
F7 C8 1.3302(14)
F8 C8 1.3352(13)
F9 C8 1.3289(14)
O1 N1 1.3720(10)
O1 B1 1.5055(12)
O2 C9 1.2067(12)
O3 C9 1.3257(11)
O3 C10 1.4494(12)
N1 C1 1.3393(12)
N1 C5 1.3503(12)
C1 H1 0.9500
C1 C2 1.3869(12)
C2 C3 1.3915(12)
C2 C9 1.4970(13)
C3 H3 0.9500
C3 C4 1.3859(14)
C4 H4 0.9500
C4 C5 1.3787(13)
C5 H5 0.9500
C6 C7 1.5379(13)
C6 B1 1.6373(14)
C7 C8 1.5400(14)
C10 H10A 0.9800
C10 H10B 0.9800
C10 H10C 0.9800
